data_1550233
loop_
_publ_author_name
'Anker, Mathew'
'Lein, Matthias'
'Coles, Martyn P.'

_publ_section_title
;
 Reduction of Organic Azides by Indyl-Anions. Isolation and Reactivity
 Studies of Indium-Nitrogen Multiple Bonds
;
_journal_name_full 'Chemical Science'
_journal_paper_doi 10.1039/C8SC04078H
_journal_year 2019
_chemical_formula_moiety 'C58 H92 In K N6 O7 Si2, 2(C7 H8)'
_chemical_formula_sum 'C72 H108 In K N6 O7 Si2'
_chemical_formula_weight 1379.74
_space_group_IT_number 14
_symmetry_cell_setting monoclinic
_symmetry_Int_Tables_number 14
_symmetry_space_group_name_Hall '-P 2ybc'
_symmetry_space_group_name_H-M 'P 1 21/c 1'
_atom_sites_solution_hydrogens geom
_audit_conform_dict_location ftp://ftp.iucr.org/pub/cif_core.dic
_audit_conform_dict_name cif_core.dic
_audit_conform_dict_version 2.4.3
_audit_creation_date 2018-06-06T11:21:22-00:00
_audit_creation_method 'WinGX routine CIF_UPDATE'
_audit_update_record
;
2018-08-23 deposited with the CCDC.
2018-11-12 downloaded from the CCDC.
;
_cell_angle_alpha 90
_cell_angle_beta 103.5966(11)
_cell_angle_gamma 90
_cell_formula_units_Z 4
_cell_length_a 14.16789(17)
_cell_length_b 26.8940(3)
_cell_length_c 19.8817(2)
_cell_measurement_reflns_used 37428
_cell_measurement_temperature 120.02(10)
_cell_measurement_theta_max 73.468
_cell_measurement_theta_min 3.992
_cell_measurement_wavelength 1.54184
_cell_volume 7363.24(15)
_computing_cell_refinement 'CrysAlisPro 1.171.38.46 (Rigaku OD, 2015)'
_computing_data_collection 'CrysAlisPro 1.171.38.46 (Rigaku OD, 2015)'
_computing_data_reduction 'CrysAlisPro 1.171.38.46 (Rigaku OD, 2015)'
_computing_molecular_graphics 'Ortep for Windows (Farrugia, 2012)'
_computing_publication_material 'WinGX publication routines (Farrugia, 2012)'
_computing_structure_refinement 'SHELXL-2014/6 (Sheldrick, 2014)'
_diffrn_ambient_temperature 120.02(10)
_diffrn_detector 'CCD plate'
_diffrn_detector_area_resol_mean 8.0856
_diffrn_measured_fraction_theta_full 0.9994
_diffrn_measured_fraction_theta_max 0.9995
_diffrn_measurement_device 'four-circle diffractometer'
_diffrn_measurement_device_type 'SuperNova, Dual, Cu at zero, EosS2'
_diffrn_measurement_method '\w scans'
_diffrn_orient_matrix_type 'CrysAlisPro convention (1999,Acta A55,543-557)'
_diffrn_orient_matrix_UB_11 -0.1006383
_diffrn_orient_matrix_UB_12 -0.0249686
_diffrn_orient_matrix_UB_13 -0.0149854
_diffrn_orient_matrix_UB_21 0.0153106
_diffrn_orient_matrix_UB_22 -0.0131674
_diffrn_orient_matrix_UB_23 0.0772448
_diffrn_orient_matrix_UB_31 -0.0463309
_diffrn_orient_matrix_UB_32 0.0498385
_diffrn_orient_matrix_UB_33 0.0129183
_diffrn_radiation_monochromator mirror
_diffrn_radiation_probe x-ray
_diffrn_radiation_type 'Cu K\a'
_diffrn_radiation_wavelength 1.54184
_diffrn_reflns_av_R_equivalents 0.0299
_diffrn_reflns_av_unetI/netI 0.0418
_diffrn_reflns_Laue_measured_fraction_full 1
_diffrn_reflns_Laue_measured_fraction_max 1
_diffrn_reflns_limit_h_max 17
_diffrn_reflns_limit_h_min -17
_diffrn_reflns_limit_k_max 32
_diffrn_reflns_limit_k_min -31
_diffrn_reflns_limit_l_max 23
_diffrn_reflns_limit_l_min -23
_diffrn_reflns_number 63102
_diffrn_reflns_point_group_measured_fraction_full 1
_diffrn_reflns_point_group_measured_fraction_max 1
_diffrn_reflns_theta_full 68.1328
_diffrn_reflns_theta_max 68.2474
_diffrn_reflns_theta_min 3.6059
_diffrn_source 'micro-focus sealed X-ray tube'
_exptl_absorpt_coefficient_mu 3.806
_exptl_absorpt_correction_T_max 0.815
_exptl_absorpt_correction_T_min 0.591
_exptl_absorpt_correction_type gaussian
_exptl_absorpt_process_details
;
        CrysAlisPro 1.171.38.46 (Rigaku Oxford Diffraction, 2015)
Numerical absorption correction based on gaussian integration over
                        a multifaceted crystal model
        Empirical absorption correction using spherical harmonics,
 implemented in SCALE3 ABSPACK scaling algorithm.
;
_exptl_crystal_colour 'pale yellow'
_exptl_crystal_density_diffrn 1.245
_exptl_crystal_density_method 'not measured'
_exptl_crystal_description block
_exptl_crystal_F_000 2936.0
_exptl_crystal_size_max 0.23
_exptl_crystal_size_mid 0.151
_exptl_crystal_size_min 0.103
_refine_diff_density_max 0.967
_refine_diff_density_min -0.436
_refine_diff_density_rms 0.063
_refine_ls_extinction_method none
_refine_ls_goodness_of_fit_ref 1.126
_refine_ls_hydrogen_treatment constr
_refine_ls_matrix_type full
_refine_ls_number_constraints 0
_refine_ls_number_parameters 805
_refine_ls_number_reflns 13462
_refine_ls_number_restraints 0
_refine_ls_restrained_S_all 1.126
_refine_ls_R_factor_all 0.0371
_refine_ls_R_factor_gt 0.0355
_refine_ls_shift/su_max 0.003
_refine_ls_shift/su_mean 0
_refine_ls_structure_factor_coef Fsqd
_refine_ls_weighting_details 'w=1/[\s^2^(Fo^2^)+(0.0233P)^2^+13.3225P] where P=(Fo^2^+2Fc^2^)/3'
_refine_ls_weighting_scheme calc
_refine_ls_wR_factor_gt 0.0857
_refine_ls_wR_factor_ref 0.0866
_reflns_number_gt 12853
_reflns_number_total 13462
_reflns_threshold_expression 'I > 2\s(I)'
_cod_data_source_file c8sc04078h2.cif
_cod_data_source_block 7a-18-c-6
_cod_original_cell_volume 7363.25(14)
_cod_database_code 1550233

loop_
_symmetry_equiv_pos_as_xyz
'x, y, z'
'-x, y+1/2, -z+1/2'
'-x, -y, -z'
'x, -y-1/2, z-1/2'

loop_
_atom_site_label
_atom_site_type_symbol
_atom_site_fract_x
_atom_site_fract_y
_atom_site_fract_z
_atom_site_U_iso_or_equiv
_atom_site_adp_type
_atom_site_occupancy
_atom_site_calc_flag
_atom_site_disorder_assembly
_atom_site_disorder_group
In In 0.40711(2) 0.40151(2) 0.73068(2) 0.01308(5) Uani 1 d . .
K K 0.42421(4) 0.61067(2) 0.74525(3) 0.02115(11) Uani 1 d . .
Si1 Si 0.31810(5) 0.32146(2) 0.81773(3) 0.01578(13) Uani 1 d . .
Si2 Si 0.51620(5) 0.30030(2) 0.77933(3) 0.01659(13) Uani 1 d . .
O1 O 0.43358(13) 0.31271(7) 0.82253(9) 0.0248(4) Uani 1 d . .
O2 O 0.59401(15) 0.63386(7) 0.84710(10) 0.0296(4) Uani 1 d . .
O3 O 0.60679(16) 0.61072(8) 0.71525(11) 0.0335(5) Uani 1 d . .
O4 O 0.44452(18) 0.62892(8) 0.60810(11) 0.0367(5) Uani 1 d . .
O5 O 0.25990(17) 0.63581(8) 0.63571(13) 0.0412(5) Uani 1 d . .
O6 O 0.25693(16) 0.66420(8) 0.77001(13) 0.0390(5) Uani 1 d . .
O7 O 0.40961(17) 0.64014(8) 0.88115(11) 0.0349(5) Uani 1 d . .
N1 N 0.28803(14) 0.37403(7) 0.76946(11) 0.0155(4) Uani 1 d . .
N2 N 0.48657(15) 0.33780(7) 0.70761(11) 0.0163(4) Uani 1 d . .
N3 N 0.35967(16) 0.46796(7) 0.67646(11) 0.0188(4) Uani 1 d . .
N4 N 0.40971(16) 0.50974(8) 0.70580(11) 0.0199(4) Uani 1 d . .
N5 N 0.47758(16) 0.50496(8) 0.75985(12) 0.0206(4) Uani 1 d . .
N6 N 0.49897(15) 0.45811(8) 0.78852(11) 0.0185(4) Uani 1 d . .
C1 C 0.19886(18) 0.39852(9) 0.76988(13) 0.0170(5) Uani 1 d . .
C2 C 0.19374(19) 0.43522(9) 0.82059(13) 0.0203(5) Uani 1 d . .
C3 C 0.1044(2) 0.45591(10) 0.82293(15) 0.0266(6) Uani 1 d . .
H3 H 0.1019 0.4802 0.8571 0.032 Uiso 1 calc . .
C4 C 0.0195(2) 0.44214(11) 0.77712(16) 0.0288(6) Uani 1 d . .
H4 H -0.0409 0.4562 0.7802 0.035 Uiso 1 calc . .
C5 C 0.0241(2) 0.40766(10) 0.72686(15) 0.0260(6) Uani 1 d . .
H5 H -0.034 0.3983 0.6947 0.031 Uiso 1 calc . .
C6 C 0.11168(19) 0.38603(9) 0.72173(14) 0.0204(5) Uani 1 d . .
C7 C 0.2826(2) 0.45463(10) 0.87176(14) 0.0259(6) Uani 1 d . .
H7 H 0.339 0.433 0.8688 0.031 Uiso 1 calc . .
C8 C 0.3055(2) 0.50773(11) 0.85303(18) 0.0350(7) Uani 1 d . .
H8A H 0.3147 0.5083 0.8057 0.053 Uiso 1 calc . .
H8B H 0.365 0.5192 0.8852 0.053 Uiso 1 calc . .
H8C H 0.2515 0.5297 0.8562 0.053 Uiso 1 calc . .
C9 C 0.2713(3) 0.45335(12) 0.94635(15) 0.0365(7) Uani 1 d . .
H9A H 0.2226 0.4778 0.952 0.055 Uiso 1 calc . .
H9B H 0.3337 0.4613 0.978 0.055 Uiso 1 calc . .
H9C H 0.2505 0.4201 0.9569 0.055 Uiso 1 calc . .
C10 C 0.1070(2) 0.35106(10) 0.66121(15) 0.0259(6) Uani 1 d . .
H10 H 0.1731 0.3368 0.6646 0.031 Uiso 1 calc . .
C11 C 0.0762(3) 0.37970(13) 0.59288(16) 0.0410(8) Uani 1 d . .
H11A H 0.0146 0.3969 0.5912 0.062 Uiso 1 calc . .
H11B H 0.0679 0.3564 0.554 0.062 Uiso 1 calc . .
H11C H 0.1263 0.4041 0.5898 0.062 Uiso 1 calc . .
C12 C 0.0357(2) 0.30814(12) 0.66084(19) 0.0390(8) Uani 1 d . .
H12A H 0.0496 0.2923 0.7065 0.058 Uiso 1 calc . .
H12B H 0.0428 0.2836 0.6259 0.058 Uiso 1 calc . .
H12C H -0.0309 0.321 0.6498 0.058 Uiso 1 calc . .
C13 C 0.3056(2) 0.32694(11) 0.90846(14) 0.0281(6) Uani 1 d . .
H13A H 0.3221 0.2951 0.9323 0.042 Uiso 1 calc . .
H13B H 0.2385 0.3358 0.9085 0.042 Uiso 1 calc . .
H13C H 0.3495 0.3528 0.9324 0.042 Uiso 1 calc . .
C14 C 0.2498(2) 0.26493(11) 0.78233(17) 0.0343(7) Uani 1 d . .
H14A H 0.2545 0.2599 0.7344 0.051 Uiso 1 calc . .
H14B H 0.1815 0.2688 0.7836 0.051 Uiso 1 calc . .
H14C H 0.2772 0.2361 0.8102 0.051 Uiso 1 calc . .
C15 C 0.6304(2) 0.31374(11) 0.84549(14) 0.0258(6) Uani 1 d . .
H15A H 0.6407 0.3498 0.8492 0.039 Uiso 1 calc . .
H15B H 0.6854 0.2981 0.8316 0.039 Uiso 1 calc . .
H15C H 0.6253 0.3005 0.8904 0.039 Uiso 1 calc . .
C16 C 0.5173(2) 0.23324(9) 0.75696(14) 0.0241(6) Uani 1 d . .
H16A H 0.5312 0.2134 0.7995 0.036 Uiso 1 calc . .
H16B H 0.5674 0.2272 0.7314 0.036 Uiso 1 calc . .
H16C H 0.4537 0.2238 0.7282 0.036 Uiso 1 calc . .
C17 C 0.50758(18) 0.32396(9) 0.64342(13) 0.0175(5) Uani 1 d . .
C18 C 0.60468(19) 0.32243(9) 0.63535(14) 0.0201(5) Uani 1 d . .
C19 C 0.6239(2) 0.30424(10) 0.57399(15) 0.0250(6) Uani 1 d . .
H19 H 0.6892 0.3028 0.5698 0.03 Uiso 1 calc . .
C20 C 0.5508(2) 0.28840(10) 0.51953(15) 0.0270(6) Uani 1 d . .
H20 H 0.5654 0.2755 0.4786 0.032 Uiso 1 calc . .
C21 C 0.4563(2) 0.29170(10) 0.52573(14) 0.0253(6) Uani 1 d . .
H21 H 0.4053 0.2819 0.4878 0.03 Uiso 1 calc . .
C22 C 0.43301(19) 0.30899(9) 0.58604(14) 0.0211(5) Uani 1 d . .
C23 C 0.69147(19) 0.34022(10) 0.69048(15) 0.0253(6) Uani 1 d . .
H23 H 0.6673 0.3544 0.7298 0.03 Uiso 1 calc . .
C24 C 0.7467(2) 0.38098(12) 0.66196(19) 0.0358(7) Uani 1 d . .
H24A H 0.7793 0.3665 0.6282 0.054 Uiso 1 calc . .
H24B H 0.7953 0.3958 0.7 0.054 Uiso 1 calc . .
H24C H 0.7011 0.4067 0.6395 0.054 Uiso 1 calc . .
C25 C 0.7610(2) 0.29710(12) 0.71816(17) 0.0340(7) Uani 1 d . .
H25A H 0.7251 0.2704 0.7347 0.051 Uiso 1 calc . .
H25B H 0.813 0.309 0.7564 0.051 Uiso 1 calc . .
H25C H 0.7892 0.2844 0.681 0.051 Uiso 1 calc . .
C26 C 0.3260(2) 0.30984(11) 0.58673(15) 0.0291(6) Uani 1 d . .
H26 H 0.319 0.3288 0.6285 0.035 Uiso 1 calc . .
C27 C 0.2653(2) 0.33570(14) 0.5232(2) 0.0501(9) Uani 1 d . .
H27A H 0.2879 0.37 0.5215 0.075 Uiso 1 calc . .
H27B H 0.197 0.3358 0.5256 0.075 Uiso 1 calc . .
H27C H 0.2718 0.318 0.4814 0.075 Uiso 1 calc . .
C28 C 0.2874(2) 0.25718(13) 0.59177(18) 0.0396(8) Uani 1 d . .
H28A H 0.2928 0.238 0.5509 0.059 Uiso 1 calc . .
H28B H 0.2192 0.2588 0.5941 0.059 Uiso 1 calc . .
H28C H 0.3255 0.241 0.6335 0.059 Uiso 1 calc . .
C29 C 0.30439(19) 0.47865(9) 0.60840(13) 0.0197(5) Uani 1 d . .
C30 C 0.2111(2) 0.49908(10) 0.59820(15) 0.0240(6) Uani 1 d . .
C31 C 0.1589(2) 0.50864(11) 0.53095(16) 0.0300(6) Uani 1 d . .
H31 H 0.0953 0.522 0.5238 0.036 Uiso 1 calc . .
C32 C 0.1971(2) 0.49922(11) 0.47396(15) 0.0299(6) Uani 1 d . .
C33 C 0.2907(2) 0.48069(10) 0.48538(14) 0.0282(6) Uani 1 d . .
H33 H 0.3181 0.4746 0.4469 0.034 Uiso 1 calc . .
C34 C 0.3457(2) 0.47066(9) 0.55198(14) 0.0232(5) Uani 1 d . .
C35 C 0.1683(2) 0.51166(11) 0.65862(16) 0.0313(6) Uani 1 d . .
H35A H 0.1024 0.5247 0.6415 0.047 Uiso 1 calc . .
H35B H 0.2087 0.5368 0.6875 0.047 Uiso 1 calc . .
H35C H 0.1658 0.4816 0.6861 0.047 Uiso 1 calc . .
C36 C 0.1385(3) 0.51024(14) 0.40157(17) 0.0450(9) Uani 1 d . .
H36A H 0.07 0.5025 0.3984 0.067 Uiso 1 calc . .
H36B H 0.1626 0.4899 0.3683 0.067 Uiso 1 calc . .
H36C H 0.145 0.5455 0.3911 0.067 Uiso 1 calc . .
C37 C 0.4491(2) 0.45328(11) 0.56330(15) 0.0299(6) Uani 1 d . .
H37A H 0.49 0.472 0.6016 0.045 Uiso 1 calc . .
H37B H 0.4721 0.4588 0.5211 0.045 Uiso 1 calc . .
H37C H 0.4527 0.4178 0.5746 0.045 Uiso 1 calc . .
C38 C 0.59565(18) 0.45719(9) 0.82948(14) 0.0195(5) Uani 1 d . .
C39 C 0.6153(2) 0.44238(10) 0.89900(14) 0.0227(5) Uani 1 d . .
C40 C 0.7109(2) 0.44344(10) 0.93871(15) 0.0275(6) Uani 1 d . .
H40 H 0.7238 0.4329 0.9856 0.033 Uiso 1 calc . .
C41 C 0.7875(2) 0.45937(11) 0.91180(16) 0.0294(6) Uani 1 d . .
C42 C 0.7672(2) 0.47294(11) 0.84286(16) 0.0291(6) Uani 1 d . .
H42 H 0.819 0.4836 0.8235 0.035 Uiso 1 calc . .
C43 C 0.67325(19) 0.47150(10) 0.80072(15) 0.0230(5) Uani 1 d . .
C44 C 0.5351(2) 0.42704(12) 0.93214(15) 0.0321(7) Uani 1 d . .
H44A H 0.5613 0.4222 0.9819 0.048 Uiso 1 calc . .
H44B H 0.5064 0.3959 0.9114 0.048 Uiso 1 calc . .
H44C H 0.4852 0.453 0.9248 0.048 Uiso 1 calc . .
C45 C 0.8892(2) 0.46372(14) 0.95723(19) 0.0434(8) Uani 1 d . .
H45A H 0.9364 0.4533 0.9311 0.065 Uiso 1 calc . .
H45B H 0.8952 0.4424 0.998 0.065 Uiso 1 calc . .
H45C H 0.9017 0.4983 0.9721 0.065 Uiso 1 calc . .
C46 C 0.6576(2) 0.48520(12) 0.72562(16) 0.0315(6) Uani 1 d . .
H46A H 0.6264 0.5179 0.7178 0.047 Uiso 1 calc . .
H46B H 0.6158 0.4603 0.6972 0.047 Uiso 1 calc . .
H46C H 0.7203 0.4864 0.7129 0.047 Uiso 1 calc . .
C47 C 0.6735(2) 0.60577(12) 0.83563(18) 0.0383(7) Uani 1 d . .
H47A H 0.6582 0.5698 0.8348 0.046 Uiso 1 calc . .
H47B H 0.7319 0.6119 0.8732 0.046 Uiso 1 calc . .
C48 C 0.6914(2) 0.62135(13) 0.76825(19) 0.0410(8) Uani 1 d . .
H48A H 0.7058 0.6574 0.769 0.049 Uiso 1 calc . .
H48B H 0.7479 0.6031 0.7592 0.049 Uiso 1 calc . .
C49 C 0.6160(3) 0.62531(13) 0.64900(18) 0.0421(8) Uani 1 d . .
H49A H 0.6769 0.6118 0.64 0.051 Uiso 1 calc . .
H49B H 0.6182 0.662 0.6461 0.051 Uiso 1 calc . .
C50 C 0.5318(3) 0.60603(12) 0.59738(17) 0.0437(9) Uani 1 d . .
H50A H 0.5393 0.6136 0.5502 0.052 Uiso 1 calc . .
H50B H 0.5278 0.5695 0.602 0.052 Uiso 1 calc . .
C51 C 0.3613(3) 0.60982(12) 0.56189(17) 0.0421(8) Uani 1 d . .
H51A H 0.3503 0.5749 0.5738 0.05 Uiso 1 calc . .
H51B H 0.3699 0.6108 0.5139 0.05 Uiso 1 calc . .
C52 C 0.2778(3) 0.64095(14) 0.56785(17) 0.0474(9) Uani 1 d . .
H52A H 0.2915 0.6762 0.5594 0.057 Uiso 1 calc . .
H52B H 0.2194 0.6307 0.5326 0.057 Uiso 1 calc . .
C53 C 0.1929(3) 0.67091(15) 0.6477(2) 0.0519(10) Uani 1 d . .
H53A H 0.1328 0.6694 0.6103 0.062 Uiso 1 calc . .
H53B H 0.2204 0.7048 0.6484 0.062 Uiso 1 calc . .
C54 C 0.1703(2) 0.65984(14) 0.7151(2) 0.0521(10) Uani 1 d . .
H54A H 0.1204 0.6833 0.7233 0.062 Uiso 1 calc . .
H54B H 0.1439 0.6257 0.7144 0.062 Uiso 1 calc . .
C55 C 0.2407(3) 0.65411(13) 0.8357(2) 0.0475(9) Uani 1 d . .
H55A H 0.2281 0.6182 0.8401 0.057 Uiso 1 calc . .
H55B H 0.1833 0.6728 0.8422 0.057 Uiso 1 calc . .
C56 C 0.3285(3) 0.66922(13) 0.8890(2) 0.0458(9) Uani 1 d . .
H56A H 0.342 0.7049 0.8837 0.055 Uiso 1 calc . .
H56B H 0.3172 0.6641 0.9358 0.055 Uiso 1 calc . .
C57 C 0.4972(3) 0.65814(13) 0.92351(16) 0.0404(8) Uani 1 d . .
H57A H 0.4931 0.6581 0.9725 0.048 Uiso 1 calc . .
H57B H 0.5087 0.6927 0.9103 0.048 Uiso 1 calc . .
C58 C 0.5788(3) 0.62546(14) 0.91469(16) 0.0426(8) Uani 1 d . .
H58A H 0.6386 0.6335 0.9502 0.051 Uiso 1 calc . .
H58B H 0.5624 0.5901 0.92 0.051 Uiso 1 calc . .
C66 C 0.9142(2) 0.28268(12) 0.96794(16) 0.0331(7) Uani 1 d . .
C67 C 0.8872(2) 0.32600(12) 0.93102(17) 0.0366(7) Uani 1 d . .
H67 H 0.831 0.3434 0.9363 0.044 Uiso 1 calc . .
C68 C 0.9405(3) 0.34451(13) 0.88660(18) 0.0428(8) Uani 1 d . .
H68 H 0.9205 0.3743 0.8617 0.051 Uiso 1 calc . .
C69 C 1.0226(3) 0.31985(15) 0.87829(19) 0.0464(8) Uani 1 d . .
H69 H 1.0593 0.3325 0.8477 0.056 Uiso 1 calc . .
C70 C 1.0507(3) 0.27661(15) 0.9150(2) 0.0480(9) Uani 1 d . .
H70 H 1.107 0.2594 0.9097 0.058 Uiso 1 calc . .
C71 C 0.9971(3) 0.25817(13) 0.95960(18) 0.0399(7) Uiso 1 d . .
H71 H 1.0172 0.2285 0.9847 0.048 Uiso 1 calc . .
C72 C 0.8563(3) 0.26296(14) 1.01677(19) 0.0447(8) Uiso 1 d . .
H72A H 0.8765 0.2799 1.0615 0.067 Uiso 1 calc . .
H72B H 0.8677 0.2271 1.0233 0.067 Uiso 1 calc . .
H72C H 0.787 0.269 0.9973 0.067 Uiso 1 calc . .
C59 C 0.0595(5) 0.1260(2) 0.7558(4) 0.0371(17) Uiso 0.573(12) d A 1
C60 C 0.0695(4) 0.1668(2) 0.7168(5) 0.0294(15) Uiso 0.573(12) d A 1
H60 H 0.0857 0.198 0.7388 0.035 Uiso 0.573(12) calc A 1
C61 C 0.0559(5) 0.1628(3) 0.6444(5) 0.0442(19) Uiso 0.573(12) d A 1
H61 H 0.0615 0.1918 0.6181 0.053 Uiso 0.573(12) calc A 1
C62 C 0.0352(6) 0.1187(3) 0.6116(5) 0.0486(19) Uiso 0.573(12) d A 1
H62 H 0.0281 0.1159 0.563 0.058 Uiso 0.573(12) calc A 1
C63 C 0.0244(5) 0.0774(3) 0.6514(5) 0.044(2) Uiso 0.573(12) d A 1
H63 H 0.0089 0.0461 0.6294 0.053 Uiso 0.573(12) calc A 1
C64 C 0.0357(4) 0.0808(2) 0.7220(5) 0.0326(16) Uiso 0.573(12) d A 1
H64 H 0.0271 0.0521 0.7478 0.039 Uiso 0.573(12) calc A 1
C65 C 0.0780(6) 0.1305(3) 0.8324(5) 0.054(2) Uiso 0.573(12) d A 1
H65A H 0.0677 0.0981 0.8523 0.082 Uiso 0.287(6) calc A 1
H65B H 0.1451 0.1413 0.8511 0.082 Uiso 0.287(6) calc A 1
H65C H 0.0333 0.155 0.8444 0.082 Uiso 0.287(6) calc A 1
H65D H 0.0964 0.1648 0.8462 0.082 Uiso 0.287(6) calc A 1
H65E H 0.019 0.1216 0.8474 0.082 Uiso 0.287(6) calc A 1
H65F H 0.1308 0.1079 0.8542 0.082 Uiso 0.287(6) calc A 1
C59A C 0.0590(6) 0.1207(3) 0.7830(6) 0.033(2) Uiso 0.427(12) d A 2
C60A C 0.0705(6) 0.1645(3) 0.7490(7) 0.042(2) Uiso 0.427(12) d A 2
H60A H 0.0846 0.1941 0.7754 0.05 Uiso 0.427(12) calc A 2
C61A C 0.0621(6) 0.1668(3) 0.6780(7) 0.033(2) Uiso 0.427(12) d A 2
H61A H 0.0744 0.1968 0.6564 0.039 Uiso 0.427(12) calc A 2
C62A C 0.0348(7) 0.1230(4) 0.6388(6) 0.045(3) Uiso 0.427(12) d A 2
H62A H 0.0242 0.1232 0.5898 0.053 Uiso 0.427(12) calc A 2
C63A C 0.0237(6) 0.0790(3) 0.6748(7) 0.036(2) Uiso 0.427(12) d A 2
H63A H 0.0082 0.049 0.6494 0.043 Uiso 0.427(12) calc A 2
C64A C 0.0347(6) 0.0780(3) 0.7464(6) 0.036(2) Uiso 0.427(12) d A 2
H64A H 0.0255 0.0479 0.7692 0.043 Uiso 0.427(12) calc A 2
C65A C 0.0716(8) 0.1197(4) 0.8594(6) 0.052(3) Uiso 0.427(12) d A 2
H65G H 0.0888 0.153 0.8783 0.079 Uiso 0.213(6) calc A 2
H65H H 0.0108 0.1091 0.8704 0.079 Uiso 0.213(6) calc A 2
H65I H 0.1234 0.0962 0.8798 0.079 Uiso 0.213(6) calc A 2
H65J H 0.0599 0.0859 0.874 0.079 Uiso 0.213(6) calc A 2
H65K H 0.1379 0.1298 0.8819 0.079 Uiso 0.213(6) calc A 2
H65L H 0.0253 0.1426 0.8725 0.079 Uiso 0.213(6) calc A 2

loop_
_atom_site_aniso_label
_atom_site_aniso_U_11
_atom_site_aniso_U_22
_atom_site_aniso_U_33
_atom_site_aniso_U_23
_atom_site_aniso_U_13
_atom_site_aniso_U_12
In 0.01338(8) 0.00950(8) 0.01633(8) -0.00044(6) 0.00341(6) 0.00001(6)
K 0.0256(3) 0.0144(2) 0.0230(3) -0.0011(2) 0.0047(2) -0.0017(2)
Si1 0.0166(3) 0.0131(3) 0.0180(3) 0.0012(2) 0.0048(2) 0.0014(2)
Si2 0.0141(3) 0.0145(3) 0.0204(3) 0.0003(2) 0.0026(2) 0.0031(2)
O1 0.0208(9) 0.0328(11) 0.0208(9) 0.0054(8) 0.0049(7) 0.0092(8)
O2 0.0341(11) 0.0243(10) 0.0274(10) -0.0006(8) 0.0009(8) 0.0033(8)
O3 0.0386(12) 0.0294(11) 0.0375(12) 0.0009(9) 0.0188(10) -0.0019(9)
O4 0.0608(15) 0.0239(10) 0.0244(10) -0.0005(8) 0.0084(10) -0.0081(10)
O5 0.0381(13) 0.0321(12) 0.0464(14) 0.0057(10) -0.0038(10) -0.0004(10)
O6 0.0304(12) 0.0322(12) 0.0574(15) -0.0036(10) 0.0162(11) -0.0008(9)
O7 0.0491(13) 0.0244(10) 0.0346(12) -0.0036(9) 0.0166(10) -0.0006(9)
N1 0.0147(10) 0.0134(10) 0.0195(10) -0.0002(8) 0.0059(8) 0.0018(8)
N2 0.0153(10) 0.0130(10) 0.0209(10) -0.0024(8) 0.0045(8) 0.0020(8)
N3 0.0233(11) 0.0116(10) 0.0195(11) 0.0009(8) 0.0010(9) -0.0020(8)
N4 0.0216(11) 0.0138(10) 0.0237(11) -0.0010(8) 0.0037(9) -0.0009(8)
N5 0.0210(11) 0.0140(10) 0.0252(11) -0.0005(8) 0.0025(9) -0.0003(8)
N6 0.0200(11) 0.0118(10) 0.0215(11) -0.0013(8) 0.0002(8) -0.0010(8)
C1 0.0170(12) 0.0138(11) 0.0215(12) 0.0029(9) 0.0074(10) 0.0014(9)
C2 0.0239(13) 0.0173(12) 0.0211(12) 0.0022(10) 0.0083(10) 0.0055(10)
C3 0.0306(15) 0.0241(14) 0.0282(14) -0.0012(11) 0.0127(12) 0.0101(11)
C4 0.0235(14) 0.0304(15) 0.0362(16) 0.0067(12) 0.0144(12) 0.0121(12)
C5 0.0182(13) 0.0268(14) 0.0320(15) 0.0053(11) 0.0044(11) 0.0030(11)
C6 0.0178(12) 0.0176(12) 0.0262(13) 0.0038(10) 0.0062(10) 0.0015(10)
C7 0.0290(14) 0.0217(13) 0.0265(14) -0.0066(11) 0.0057(11) 0.0061(11)
C8 0.0373(17) 0.0253(15) 0.0429(18) -0.0064(13) 0.0103(14) -0.0012(13)
C9 0.0481(19) 0.0349(17) 0.0251(15) -0.0073(13) 0.0058(13) 0.0088(14)
C10 0.0190(13) 0.0254(14) 0.0310(15) -0.0052(11) 0.0015(11) 0.0010(11)
C11 0.048(2) 0.0449(19) 0.0279(16) -0.0047(14) 0.0051(14) 0.0026(16)
C12 0.0283(16) 0.0293(16) 0.055(2) -0.0081(14) 0.0006(14) -0.0054(13)
C13 0.0357(16) 0.0270(14) 0.0245(14) 0.0054(11) 0.0130(12) 0.0055(12)
C14 0.0418(18) 0.0186(14) 0.0373(17) 0.0036(12) -0.0012(14) -0.0029(12)
C15 0.0216(13) 0.0265(14) 0.0263(14) -0.0013(11) -0.0008(11) 0.0039(11)
C16 0.0282(14) 0.0151(12) 0.0282(14) 0.0009(10) 0.0051(11) 0.0014(10)
C17 0.0201(12) 0.0106(11) 0.0236(13) 0.0006(9) 0.0086(10) 0.0000(9)
C18 0.0204(13) 0.0142(12) 0.0276(14) 0.0015(10) 0.0094(11) -0.0009(10)
C19 0.0262(14) 0.0197(13) 0.0336(15) 0.0023(11) 0.0158(12) 0.0009(11)
C20 0.0398(16) 0.0210(13) 0.0256(14) 0.0010(11) 0.0182(12) 0.0010(12)
C21 0.0322(15) 0.0220(13) 0.0210(13) 0.0003(10) 0.0050(11) -0.0005(11)
C22 0.0243(14) 0.0159(12) 0.0237(13) -0.0016(10) 0.0067(11) 0.0009(10)
C23 0.0181(13) 0.0227(14) 0.0365(15) -0.0054(11) 0.0091(11) -0.0016(11)
C24 0.0266(15) 0.0291(16) 0.056(2) -0.0112(14) 0.0192(14) -0.0080(12)
C25 0.0218(14) 0.0351(17) 0.0437(18) -0.0040(14) 0.0047(13) 0.0048(12)
C26 0.0203(14) 0.0362(16) 0.0296(15) -0.0132(12) 0.0031(11) -0.0001(12)
C27 0.0266(17) 0.047(2) 0.069(3) 0.0069(18) -0.0052(16) 0.0034(15)
C28 0.0294(16) 0.052(2) 0.0391(18) 0.0028(15) 0.0116(14) -0.0081(14)
C29 0.0237(13) 0.0124(11) 0.0210(13) 0.0029(9) 0.0009(10) -0.0023(10)
C30 0.0239(13) 0.0194(13) 0.0283(14) 0.0075(11) 0.0053(11) -0.0016(10)
C31 0.0220(14) 0.0276(15) 0.0372(16) 0.0141(12) 0.0007(12) -0.0005(11)
C32 0.0331(16) 0.0267(15) 0.0236(14) 0.0086(11) -0.0060(12) -0.0067(12)
C33 0.0398(17) 0.0231(14) 0.0208(13) 0.0009(11) 0.0053(12) -0.0005(12)
C34 0.0322(15) 0.0149(12) 0.0211(13) 0.0013(10) 0.0032(11) -0.0001(10)
C35 0.0281(15) 0.0308(15) 0.0370(16) 0.0103(13) 0.0120(13) 0.0066(12)
C36 0.0423(19) 0.055(2) 0.0293(17) 0.0172(15) -0.0091(14) -0.0059(16)
C37 0.0362(16) 0.0307(15) 0.0242(14) 0.0027(12) 0.0097(12) 0.0081(12)
C38 0.0178(12) 0.0138(12) 0.0251(13) -0.0050(10) 0.0013(10) 0.0004(9)
C39 0.0224(13) 0.0195(13) 0.0238(13) -0.0051(10) 0.0004(11) -0.0030(10)
C40 0.0287(15) 0.0234(14) 0.0267(14) -0.0059(11) -0.0013(11) 0.0025(11)
C41 0.0177(13) 0.0266(14) 0.0400(17) -0.0125(12) -0.0012(12) 0.0036(11)
C42 0.0183(13) 0.0276(15) 0.0427(17) -0.0074(12) 0.0098(12) 0.0013(11)
C43 0.0223(13) 0.0165(12) 0.0303(14) -0.0048(10) 0.0063(11) 0.0018(10)
C44 0.0300(15) 0.0415(17) 0.0221(14) 0.0043(12) 0.0005(12) -0.0087(13)
C45 0.0217(15) 0.050(2) 0.052(2) -0.0158(16) -0.0042(14) 0.0030(14)
C46 0.0296(15) 0.0323(16) 0.0351(16) 0.0000(13) 0.0128(13) 0.0053(12)
C47 0.0311(16) 0.0322(17) 0.0475(19) -0.0031(14) 0.0009(14) 0.0058(13)
C48 0.0250(16) 0.0385(18) 0.060(2) -0.0047(16) 0.0102(15) -0.0004(13)
C49 0.055(2) 0.0352(18) 0.0455(19) -0.0006(15) 0.0298(17) -0.0015(15)
C50 0.081(3) 0.0274(16) 0.0312(17) 0.0010(13) 0.0293(18) 0.0026(16)
C51 0.069(2) 0.0269(16) 0.0261(16) 0.0004(12) 0.0027(15) -0.0132(16)
C52 0.060(2) 0.043(2) 0.0288(17) 0.0092(14) -0.0096(15) -0.0188(17)
C53 0.038(2) 0.047(2) 0.061(2) 0.0073(18) -0.0075(17) 0.0037(16)
C54 0.0208(16) 0.042(2) 0.091(3) -0.008(2) 0.0071(17) 0.0030(14)
C55 0.044(2) 0.0354(18) 0.073(3) -0.0029(17) 0.0339(19) 0.0028(15)
C56 0.064(2) 0.0340(18) 0.049(2) -0.0021(15) 0.0327(19) 0.0125(16)
C57 0.061(2) 0.0368(18) 0.0244(15) -0.0028(13) 0.0127(15) -0.0021(16)
C58 0.051(2) 0.049(2) 0.0227(15) 0.0020(14) -0.0014(14) -0.0018(16)
C66 0.0257(15) 0.0372(17) 0.0337(16) -0.0048(13) 0.0015(12) -0.0037(13)
C67 0.0272(15) 0.0384(18) 0.0408(18) -0.0054(14) 0.0009(13) 0.0042(13)
C68 0.0423(19) 0.0392(19) 0.0421(19) 0.0064(15) 0.0003(15) 0.0026(15)
C69 0.044(2) 0.052(2) 0.045(2) 0.0096(17) 0.0134(16) -0.0008(17)
C70 0.0359(19) 0.050(2) 0.063(2) 0.0063(18) 0.0229(17) 0.0079(16)

loop_
_atom_type_symbol
_atom_type_description
_atom_type_scat_dispersion_real
_atom_type_scat_dispersion_imag
_atom_type_scat_source
C C 0.0181 0.0091 'International Tables Vol C Tables 4.2.6.8 and 6.1.1.4'
H H 0 0 'International Tables Vol C Tables 4.2.6.8 and 6.1.1.4'
N N 0.0311 0.018 'International Tables Vol C Tables 4.2.6.8 and 6.1.1.4'
O O 0.0492 0.0322 'International Tables Vol C Tables 4.2.6.8 and 6.1.1.4'
Si Si 0.2541 0.3302 'International Tables Vol C Tables 4.2.6.8 and 6.1.1.4'
K K 0.3868 1.0657 'International Tables Vol C Tables 4.2.6.8 and 6.1.1.4'
In In 0.0822 5.0449 'International Tables Vol C Tables 4.2.6.8 and 6.1.1.4'

loop_
_exptl_crystal_face_index_h
_exptl_crystal_face_index_k
_exptl_crystal_face_index_l
_exptl_crystal_face_perp_dist
-1 3 -12 0.1064
2 -7 -12 0.103
4 -15 -5 0.0745
4 -15 -1 0.0779
-1 2 13 0.1161
0 17 3 0.0722
-9 5 2 0.0565
-9 0 2 0.0552
-2 -16 -3 0.0739
4 -15 -3 0.0741
9 2 -1 0.0487
9 -4 -2 0.0499
6 12 1 0.0655
-8 8 3 0.059
-4 -11 9 0.1074
7 1 -11 0.0953
5 9 -10 0.1028
-3 16 2 0.0634
-5 6 -7 0.0824
5 -5 8 0.0978
0 11 10 0.1088
-6 -7 -7 0.0615
-8 1 -5 0.0523
0 -15 -6 0.0764
8 -2 4 0.0749
-8 -3 -3 0.0444
-8 7 0 0.0538
-1 16 5 0.0756
-5 15 3 0.0628
-9 -4 6 0.0548
-8 7 6 0.0692
0 -11 10 0.1063
-3 0 13 0.11
-6 1 -7 0.0608

loop_
_geom_angle_atom_site_label_1
_geom_angle_atom_site_label_2
_geom_angle_atom_site_label_3
_geom_angle
_geom_angle_site_symmetry_3
N3 In N1 106.98(8) .
N3 In N6 75.78(8) .
N1 In N6 118.67(8) .
N3 In N2 133.01(8) .
N1 In N2 107.26(8) .
N6 In N2 113.27(8) .
O3 K N4 87.22(6) .
O3 K O2 58.46(6) .
N4 K O2 113.94(6) .
O3 K O4 59.20(7) .
N4 K O4 85.23(6) .
O2 K O4 112.77(7) .
O3 K O7 118.51(7) .
N4 K O7 120.74(6) .
O2 K O7 60.13(7) .
O4 K O7 154.01(6) .
O3 K O5 117.74(7) .
N4 K O5 91.30(7) .
O2 K O5 153.36(6) .
O4 K O5 58.66(7) .
O7 K O5 115.11(7) .
O3 K O6 150.33(6) .
N4 K O6 120.93(7) .
O2 K O6 111.06(7) .
O4 K O6 110.23(7) .
O7 K O6 57.49(7) .
O5 K O6 57.63(7) .
O3 K N5 77.96(6) .
N4 K N5 25.35(6) .
O2 K N5 89.24(6) .
O4 K N5 100.34(6) .
O7 K N5 104.36(6) .
O5 K N5 116.54(7) .
O6 K N5 131.48(7) .
O3 K C16 75.85(7) 2_656
N4 K C16 158.64(7) 2_656
O2 K C16 68.06(6) 2_656
O4 K C16 75.00(6) 2_656
O7 K C16 79.41(6) 2_656
O5 K C16 85.33(7) 2_656
O6 K C16 74.56(7) 2_656
N5 K C16 151.75(7) 2_656
O1 Si1 N1 105.46(10) .
O1 Si1 C14 109.32(13) .
N1 Si1 C14 115.34(12) .
O1 Si1 C13 106.10(12) .
N1 Si1 C13 114.33(12) .
C14 Si1 C13 105.88(14) .
O1 Si2 N2 104.49(10) .
O1 Si2 C16 111.69(12) .
N2 Si2 C16 112.68(11) .
O1 Si2 C15 101.48(12) .
N2 Si2 C15 118.31(12) .
C16 Si2 C15 107.60(13) .
Si1 O1 Si2 145.77(13) .
C47 O2 C58 111.6(2) .
C47 O2 K 109.97(17) .
C58 O2 K 110.39(18) .
C49 O3 C48 112.8(3) .
C49 O3 K 119.6(2) .
C48 O3 K 120.18(18) .
C51 O4 C50 111.3(3) .
C51 O4 K 107.66(18) .
C50 O4 K 110.55(17) .
C53 O5 C52 111.8(3) .
C53 O5 K 119.5(2) .
C52 O5 K 116.4(2) .
C55 O6 C54 113.1(3) .
C55 O6 K 112.29(19) .
C54 O6 K 114.4(2) .
C57 O7 C56 111.4(3) .
C57 O7 K 114.12(18) .
C56 O7 K 119.5(2) .
C1 N1 Si1 118.94(16) .
C1 N1 In 128.00(15) .
Si1 N1 In 111.99(10) .
C17 N2 Si2 121.89(16) .
C17 N2 In 128.80(16) .
Si2 N2 In 109.14(10) .
N4 N3 C29 110.47(19) .
N4 N3 In 113.70(15) .
C29 N3 In 133.88(16) .
N5 N4 N3 119.1(2) .
N5 N4 K 82.58(14) .
N3 N4 K 153.71(16) .
N4 N5 N6 119.3(2) .
N4 N5 K 72.07(13) .
N6 N5 K 161.06(16) .
N5 N6 C38 109.85(19) .
N5 N6 In 112.13(15) .
C38 N6 In 132.47(16) .
C6 C1 C2 117.5(2) .
C6 C1 N1 121.4(2) .
C2 C1 N1 121.1(2) .
C3 C2 C1 119.9(3) .
C3 C2 C7 117.3(2) .
C1 C2 C7 122.8(2) .
C4 C3 C2 122.0(3) .
C4 C3 H3 119 .
C2 C3 H3 119 .
C5 C4 C3 118.6(3) .
C5 C4 H4 120.7 .
C3 C4 H4 120.7 .
C4 C5 C6 121.9(3) .
C4 C5 H5 119 .
C6 C5 H5 119 .
C5 C6 C1 120.1(2) .
C5 C6 C10 116.3(2) .
C1 C6 C10 123.6(2) .
C2 C7 C9 112.6(2) .
C2 C7 C8 110.4(2) .
C9 C7 C8 109.5(2) .
C2 C7 H7 108.1 .
C9 C7 H7 108.1 .
C8 C7 H7 108.1 .
C7 C8 H8A 109.5 .
C7 C8 H8B 109.5 .
H8A C8 H8B 109.5 .
C7 C8 H8C 109.5 .
H8A C8 H8C 109.5 .
H8B C8 H8C 109.5 .
C7 C9 H9A 109.5 .
C7 C9 H9B 109.5 .
H9A C9 H9B 109.5 .
C7 C9 H9C 109.5 .
H9A C9 H9C 109.5 .
H9B C9 H9C 109.5 .
C6 C10 C12 112.1(2) .
C6 C10 C11 110.0(2) .
C12 C10 C11 108.9(3) .
C6 C10 H10 108.6 .
C12 C10 H10 108.6 .
C11 C10 H10 108.6 .
C10 C11 H11A 109.5 .
C10 C11 H11B 109.5 .
H11A C11 H11B 109.5 .
C10 C11 H11C 109.5 .
H11A C11 H11C 109.5 .
H11B C11 H11C 109.5 .
C10 C12 H12A 109.5 .
C10 C12 H12B 109.5 .
H12A C12 H12B 109.5 .
C10 C12 H12C 109.5 .
H12A C12 H12C 109.5 .
H12B C12 H12C 109.5 .
Si1 C13 H13A 109.5 .
Si1 C13 H13B 109.5 .
H13A C13 H13B 109.5 .
Si1 C13 H13C 109.5 .
H13A C13 H13C 109.5 .
H13B C13 H13C 109.5 .
Si1 C14 H14A 109.5 .
Si1 C14 H14B 109.5 .
H14A C14 H14B 109.5 .
Si1 C14 H14C 109.5 .
H14A C14 H14C 109.5 .
H14B C14 H14C 109.5 .
Si2 C15 H15A 109.5 .
Si2 C15 H15B 109.5 .
H15A C15 H15B 109.5 .
Si2 C15 H15C 109.5 .
H15A C15 H15C 109.5 .
H15B C15 H15C 109.5 .
Si2 C16 H16A 109.5 .
Si2 C16 H16B 109.5 .
H16A C16 H16B 109.5 .
Si2 C16 H16C 109.5 .
H16A C16 H16C 109.5 .
H16B C16 H16C 109.5 .
C22 C17 C18 117.3(2) .
C22 C17 N2 121.4(2) .
C18 C17 N2 121.3(2) .
C19 C18 C17 120.0(2) .
C19 C18 C23 116.7(2) .
C17 C18 C23 123.4(2) .
C20 C19 C18 122.0(3) .
C20 C19 H19 119 .
C18 C19 H19 119 .
C21 C20 C19 118.4(3) .
C21 C20 H20 120.8 .
C19 C20 H20 120.8 .
C20 C21 C22 122.0(3) .
C20 C21 H21 119 .
C22 C21 H21 119 .
C21 C22 C17 120.2(2) .
C21 C22 C26 116.8(2) .
C17 C22 C26 123.0(2) .
C18 C23 C24 110.8(2) .
C18 C23 C25 111.3(2) .
C24 C23 C25 109.4(2) .
C18 C23 H23 108.4 .
C24 C23 H23 108.4 .
C25 C23 H23 108.4 .
C23 C24 H24A 109.5 .
C23 C24 H24B 109.5 .
H24A C24 H24B 109.5 .
C23 C24 H24C 109.5 .
H24A C24 H24C 109.5 .
H24B C24 H24C 109.5 .
C23 C25 H25A 109.5 .
C23 C25 H25B 109.5 .
H25A C25 H25B 109.5 .
C23 C25 H25C 109.5 .
H25A C25 H25C 109.5 .
H25B C25 H25C 109.5 .
C22 C26 C27 111.8(3) .
C22 C26 C28 111.1(2) .
C27 C26 C28 109.7(3) .
C22 C26 H26 108.1 .
C27 C26 H26 108.1 .
C28 C26 H26 108.1 .
C26 C27 H27A 109.5 .
C26 C27 H27B 109.5 .
H27A C27 H27B 109.5 .
C26 C27 H27C 109.5 .
H27A C27 H27C 109.5 .
H27B C27 H27C 109.5 .
C26 C28 H28A 109.5 .
C26 C28 H28B 109.5 .
H28A C28 H28B 109.5 .
C26 C28 H28C 109.5 .
H28A C28 H28C 109.5 .
H28B C28 H28C 109.5 .
C34 C29 C30 120.2(2) .
C34 C29 N3 119.4(2) .
C30 C29 N3 120.4(2) .
C31 C30 C29 118.8(3) .
C31 C30 C35 120.2(3) .
C29 C30 C35 121.0(2) .
C32 C31 C30 122.0(3) .
C32 C31 H31 119 .
C30 C31 H31 119 .
C33 C32 C31 118.3(3) .
C33 C32 C36 121.1(3) .
C31 C32 C36 120.6(3) .
C32 C33 C34 121.7(3) .
C32 C33 H33 119.2 .
C34 C33 H33 119.2 .
C33 C34 C29 119.0(3) .
C33 C34 C37 120.6(3) .
C29 C34 C37 120.3(2) .
C30 C35 H35A 109.5 .
C30 C35 H35B 109.5 .
H35A C35 H35B 109.5 .
C30 C35 H35C 109.5 .
H35A C35 H35C 109.5 .
H35B C35 H35C 109.5 .
C32 C36 H36A 109.5 .
C32 C36 H36B 109.5 .
H36A C36 H36B 109.5 .
C32 C36 H36C 109.5 .
H36A C36 H36C 109.5 .
H36B C36 H36C 109.5 .
C34 C37 H37A 109.5 .
C34 C37 H37B 109.5 .
H37A C37 H37B 109.5 .
C34 C37 H37C 109.5 .
H37A C37 H37C 109.5 .
H37B C37 H37C 109.5 .
C39 C38 C43 119.0(2) .
C39 C38 N6 120.8(2) .
C43 C38 N6 120.2(2) .
C40 C39 C38 119.5(3) .
C40 C39 C44 119.4(3) .
C38 C39 C44 121.1(2) .
C41 C40 C39 122.0(3) .
C41 C40 H40 119 .
C39 C40 H40 119 .
C42 C41 C40 117.8(3) .
C42 C41 C45 121.2(3) .
C40 C41 C45 121.0(3) .
C41 C42 C43 122.3(3) .
C41 C42 H42 118.9 .
C43 C42 H42 118.9 .
C42 C43 C38 119.3(3) .
C42 C43 C46 119.1(3) .
C38 C43 C46 121.6(2) .
C39 C44 H44A 109.5 .
C39 C44 H44B 109.5 .
H44A C44 H44B 109.5 .
C39 C44 H44C 109.5 .
H44A C44 H44C 109.5 .
H44B C44 H44C 109.5 .
C41 C45 H45A 109.5 .
C41 C45 H45B 109.5 .
H45A C45 H45B 109.5 .
C41 C45 H45C 109.5 .
H45A C45 H45C 109.5 .
H45B C45 H45C 109.5 .
C43 C46 H46A 109.5 .
C43 C46 H46B 109.5 .
H46A C46 H46B 109.5 .
C43 C46 H46C 109.5 .
H46A C46 H46C 109.5 .
H46B C46 H46C 109.5 .
O2 C47 C48 107.8(3) .
O2 C47 H47A 110.1 .
C48 C47 H47A 110.1 .
O2 C47 H47B 110.1 .
C48 C47 H47B 110.1 .
H47A C47 H47B 108.5 .
O3 C48 C47 108.6(3) .
O3 C48 H48A 110 .
C47 C48 H48A 110 .
O3 C48 H48B 110 .
C47 C48 H48B 110 .
H48A C48 H48B 108.4 .
O3 C49 C50 108.4(3) .
O3 C49 H49A 110 .
C50 C49 H49A 110 .
O3 C49 H49B 110 .
C50 C49 H49B 110 .
H49A C49 H49B 108.4 .
O4 C50 C49 109.2(3) .
O4 C50 H50A 109.8 .
C49 C50 H50A 109.8 .
O4 C50 H50B 109.8 .
C49 C50 H50B 109.8 .
H50A C50 H50B 108.3 .
O4 C51 C52 107.7(3) .
O4 C51 H51A 110.2 .
C52 C51 H51A 110.2 .
O4 C51 H51B 110.2 .
C52 C51 H51B 110.2 .
H51A C51 H51B 108.5 .
O5 C52 C51 110.0(3) .
O5 C52 H52A 109.7 .
C51 C52 H52A 109.7 .
O5 C52 H52B 109.7 .
C51 C52 H52B 109.7 .
H52A C52 H52B 108.2 .
O5 C53 C54 108.6(3) .
O5 C53 H53A 110 .
C54 C53 H53A 110 .
O5 C53 H53B 110 .
C54 C53 H53B 110 .
H53A C53 H53B 108.4 .
O6 C54 C53 110.0(3) .
O6 C54 H54A 109.7 .
C53 C54 H54A 109.7 .
O6 C54 H54B 109.7 .
C53 C54 H54B 109.7 .
H54A C54 H54B 108.2 .
O6 C55 C56 108.5(3) .
O6 C55 H55A 110 .
C56 C55 H55A 110 .
O6 C55 H55B 110 .
C56 C55 H55B 110 .
H55A C55 H55B 108.4 .
O7 C56 C55 109.4(3) .
O7 C56 H56A 109.8 .
C55 C56 H56A 109.8 .
O7 C56 H56B 109.8 .
C55 C56 H56B 109.8 .
H56A C56 H56B 108.2 .
O7 C57 C58 108.9(3) .
O7 C57 H57A 109.9 .
C58 C57 H57A 109.9 .
O7 C57 H57B 109.9 .
C58 C57 H57B 109.9 .
H57A C57 H57B 108.3 .
O2 C58 C57 108.0(3) .
O2 C58 H58A 110.1 .
C57 C58 H58A 110.1 .
O2 C58 H58B 110.1 .
C57 C58 H58B 110.1 .
H58A C58 H58B 108.4 .
C67 C66 C71 118.2(3) .
C67 C66 C72 120.9(3) .
C71 C66 C72 120.9(3) .
C66 C67 C68 121.2(3) .
C66 C67 H67 119.4 .
C68 C67 H67 119.4 .
C67 C68 C69 120.3(3) .
C67 C68 H68 119.8 .
C69 C68 H68 119.8 .
C70 C69 C68 119.1(3) .
C70 C69 H69 120.4 .
C68 C69 H69 120.4 .
C69 C70 C71 120.4(3) .
C69 C70 H70 119.8 .
C71 C70 H70 119.8 .
C70 C71 C66 120.7(3) .
C70 C71 H71 119.6 .
C66 C71 H71 119.6 .
C66 C72 H72A 109.5 .
C66 C72 H72B 109.5 .
H72A C72 H72B 109.5 .
C66 C72 H72C 109.5 .
H72A C72 H72C 109.5 .
H72B C72 H72C 109.5 .
C60 C59 C64 118.2(7) .
C60 C59 C65 119.8(7) .
C64 C59 C65 121.9(7) .
C59 C60 C61 120.6(6) .
C59 C60 H60 119.7 .
C61 C60 H60 119.7 .
C62 C61 C60 121.3(7) .
C62 C61 H61 119.4 .
C60 C61 H61 119.4 .
C61 C62 C63 117.7(8) .
C61 C62 H62 121.1 .
C63 C62 H62 121.1 .
C64 C63 C62 121.7(7) .
C64 C63 H63 119.2 .
C62 C63 H63 119.2 .
C63 C64 C59 120.4(7) .
C63 C64 H64 119.8 .
C59 C64 H64 119.8 .
C59 C65 H65A 109.5 .
C59 C65 H65B 109.5 .
H65A C65 H65B 109.5 .
C59 C65 H65C 109.5 .
H65A C65 H65C 109.5 .
H65B C65 H65C 109.5 .
C59 C65 H65D 109.5 .
H65A C65 H65D 141.1 .
H65B C65 H65D 56.3 .
H65C C65 H65D 56.3 .
C59 C65 H65E 109.5 .
H65A C65 H65E 56.3 .
H65B C65 H65E 141.1 .
H65C C65 H65E 56.3 .
H65D C65 H65E 109.5 .
C59 C65 H65F 109.5 .
H65A C65 H65F 56.3 .
H65B C65 H65F 56.3 .
H65C C65 H65F 141.1 .
H65D C65 H65F 109.5 .
H65E C65 H65F 109.5 .
C64A C59A C60A 120.0(10) .
C64A C59A C65A 119.0(9) .
C60A C59A C65A 121.0(9) .
C59A C60A C61A 122.8(9) .
C59A C60A H60A 118.6 .
C61A C60A H60A 118.6 .
C60A C61A C62A 117.9(8) .
C60A C61A H61A 121 .
C62A C61A H61A 121 .
C63A C62A C61A 117.9(10) .
C63A C62A H62A 121 .
C61A C62A H62A 121 .
C64A C63A C62A 122.3(10) .
C64A C63A H63A 118.8 .
C62A C63A H63A 118.8 .
C59A C64A C63A 118.9(9) .
C59A C64A H64A 120.6 .
C63A C64A H64A 120.6 .
C59A C65A H65G 109.5 .
C59A C65A H65H 109.5 .
H65G C65A H65H 109.5 .
C59A C65A H65I 109.5 .
H65G C65A H65I 109.5 .
H65H C65A H65I 109.5 .
C59A C65A H65J 109.5 .
H65G C65A H65J 141.1 .
H65H C65A H65J 56.3 .
H65I C65A H65J 56.3 .
C59A C65A H65K 109.5 .
H65G C65A H65K 56.3 .
H65H C65A H65K 141.1 .
H65I C65A H65K 56.3 .
H65J C65A H65K 109.5 .
C59A C65A H65L 109.5 .
H65G C65A H65L 56.3 .
H65H C65A H65L 56.3 .
H65I C65A H65L 141.1 .
H65J C65A H65L 109.5 .
H65K C65A H65L 109.5 .

loop_
_geom_bond_atom_site_label_1
_geom_bond_atom_site_label_2
_geom_bond_distance
_geom_bond_site_symmetry_2
In N3 2.113(2) .
In N1 2.144(2) .
In N6 2.152(2) .
In N2 2.158(2) .
K O3 2.788(2) .
K N4 2.820(2) .
K O2 2.826(2) .
K O4 2.851(2) .
K O7 2.869(2) .
K O5 2.870(2) .
K O6 2.912(2) .
K N5 2.939(2) .
K C16 3.402(3) 2_656
Si1 O1 1.6334(19) .
Si1 N1 1.706(2) .
Si1 C14 1.850(3) .
Si1 C13 1.859(3) .
Si2 O1 1.6407(19) .
Si2 N2 1.716(2) .
Si2 C16 1.858(3) .
Si2 C15 1.865(3) .
O2 C47 1.418(4) .
O2 C58 1.428(4) .
O3 C49 1.409(4) .
O3 C48 1.426(4) .
O4 C51 1.410(4) .
O4 C50 1.442(4) .
O5 C53 1.399(5) .
O5 C52 1.437(4) .
O6 C55 1.405(4) .
O6 C54 1.443(4) .
O7 C57 1.411(4) .
O7 C56 1.429(4) .
N1 C1 1.426(3) .
N2 C17 1.426(3) .
N3 N4 1.383(3) .
N3 C29 1.424(3) .
N4 N5 1.269(3) .
N5 N6 1.387(3) .
N6 C38 1.420(3) .
C1 C6 1.414(4) .
C1 C2 1.425(4) .
C2 C3 1.394(4) .
C2 C7 1.513(4) .
C3 C4 1.378(4) .
C3 H3 0.95 .
C4 C5 1.376(4) .
C4 H4 0.95 .
C5 C6 1.396(4) .
C5 H5 0.95 .
C6 C10 1.516(4) .
C7 C9 1.529(4) .
C7 C8 1.530(4) .
C7 H7 1 .
C8 H8A 0.98 .
C8 H8B 0.98 .
C8 H8C 0.98 .
C9 H9A 0.98 .
C9 H9B 0.98 .
C9 H9C 0.98 .
C10 C12 1.532(4) .
C10 C11 1.533(4) .
C10 H10 1 .
C11 H11A 0.98 .
C11 H11B 0.98 .
C11 H11C 0.98 .
C12 H12A 0.98 .
C12 H12B 0.98 .
C12 H12C 0.98 .
C13 H13A 0.98 .
C13 H13B 0.98 .
C13 H13C 0.98 .
C14 H14A 0.98 .
C14 H14B 0.98 .
C14 H14C 0.98 .
C15 H15A 0.98 .
C15 H15B 0.98 .
C15 H15C 0.98 .
C16 H16A 0.98 .
C16 H16B 0.98 .
C16 H16C 0.98 .
C17 C22 1.419(4) .
C17 C18 1.423(4) .
C18 C19 1.399(4) .
C18 C23 1.519(4) .
C19 C20 1.378(4) .
C19 H19 0.95 .
C20 C21 1.377(4) .
C20 H20 0.95 .
C21 C22 1.396(4) .
C21 H21 0.95 .
C22 C26 1.519(4) .
C23 C24 1.531(4) .
C23 C25 1.537(4) .
C23 H23 1 .
C24 H24A 0.98 .
C24 H24B 0.98 .
C24 H24C 0.98 .
C25 H25A 0.98 .
C25 H25B 0.98 .
C25 H25C 0.98 .
C26 C27 1.520(5) .
C26 C28 1.530(4) .
C26 H26 1 .
C27 H27A 0.98 .
C27 H27B 0.98 .
C27 H27C 0.98 .
C28 H28A 0.98 .
C28 H28B 0.98 .
C28 H28C 0.98 .
C29 C34 1.399(4) .
C29 C30 1.402(4) .
C30 C31 1.391(4) .
C30 C35 1.506(4) .
C31 C32 1.389(5) .
C31 H31 0.95 .
C32 C33 1.383(4) .
C32 C36 1.512(4) .
C33 C34 1.396(4) .
C33 H33 0.95 .
C34 C37 1.504(4) .
C35 H35A 0.98 .
C35 H35B 0.98 .
C35 H35C 0.98 .
C36 H36A 0.98 .
C36 H36B 0.98 .
C36 H36C 0.98 .
C37 H37A 0.98 .
C37 H37B 0.98 .
C37 H37C 0.98 .
C38 C39 1.402(4) .
C38 C43 1.407(4) .
C39 C40 1.399(4) .
C39 C44 1.499(4) .
C40 C41 1.385(4) .
C40 H40 0.95 .
C41 C42 1.382(4) .
C41 C45 1.514(4) .
C42 C43 1.397(4) .
C42 H42 0.95 .
C43 C46 1.503(4) .
C44 H44A 0.98 .
C44 H44B 0.98 .
C44 H44C 0.98 .
C45 H45A 0.98 .
C45 H45B 0.98 .
C45 H45C 0.98 .
C46 H46A 0.98 .
C46 H46B 0.98 .
C46 H46C 0.98 .
C47 C48 1.481(5) .
C47 H47A 0.99 .
C47 H47B 0.99 .
C48 H48A 0.99 .
C48 H48B 0.99 .
C49 C50 1.473(5) .
C49 H49A 0.99 .
C49 H49B 0.99 .
C50 H50A 0.99 .
C50 H50B 0.99 .
C51 C52 1.477(6) .
C51 H51A 0.99 .
C51 H51B 0.99 .
C52 H52A 0.99 .
C52 H52B 0.99 .
C53 C54 1.479(6) .
C53 H53A 0.99 .
C53 H53B 0.99 .
C54 H54A 0.99 .
C54 H54B 0.99 .
C55 C56 1.488(6) .
C55 H55A 0.99 .
C55 H55B 0.99 .
C56 H56A 0.99 .
C56 H56B 0.99 .
C57 C58 1.495(5) .
C57 H57A 0.99 .
C57 H57B 0.99 .
C58 H58A 0.99 .
C58 H58B 0.99 .
C66 C67 1.382(5) .
C66 C71 1.390(5) .
C66 C72 1.507(5) .
C67 C68 1.382(5) .
C67 H67 0.95 .
C68 C69 1.383(5) .
C68 H68 0.95 .
C69 C70 1.381(5) .
C69 H69 0.95 .
C70 C71 1.388(5) .
C70 H70 0.95 .
C71 H71 0.95 .
C72 H72A 0.98 .
C72 H72B 0.98 .
C72 H72C 0.98 .
C59 C60 1.369(10) .
C59 C64 1.392(9) .
C59 C65 1.490(10) .
C60 C61 1.412(9) .
C60 H60 0.95 .
C61 C62 1.354(11) .
C61 H61 0.95 .
C62 C63 1.393(11) .
C62 H62 0.95 .
C63 C64 1.377(10) .
C63 H63 0.95 .
C64 H64 0.95 .
C65 H65A 0.98 .
C65 H65B 0.98 .
C65 H65C 0.98 .
C65 H65D 0.98 .
C65 H65E 0.98 .
C65 H65F 0.98 .
C59A C64A 1.362(12) .
C59A C60A 1.385(13) .
C59A C65A 1.487(14) .
C60A C61A 1.391(12) .
C60A H60A 0.95 .
C61A C62A 1.415(14) .
C61A H61A 0.95 .
C62A C63A 1.410(14) .
C62A H62A 0.95 .
C63A C64A 1.395(14) .
C63A H63A 0.95 .
C64A H64A 0.95 .
C65A H65G 0.98 .
C65A H65H 0.98 .
C65A H65I 0.98 .
C65A H65J 0.98 .
C65A H65K 0.98 .
C65A H65L 0.98 .
